data_4061616
loop_
_publ_author_name
'Ouli\'e, Pascal'
'Br\'efuel, Nicolas'
'Vendier, Laure'
'Duhayon, Carine'
'Etienne, Michel'

_publ_section_title
;
A New Way to Scorpionate Niobium Complexes: Terminal Alkyne,
Imido and Oxo Complexes, and the Rearrangement of a-Agostic
Ethyl Complexes
;
_journal_issue 17
_journal_name_full Organometallics
_journal_page_first 4306
_journal_page_last 4314
_journal_paper_doi 10.1021/om050423f
_journal_volume 24
_journal_year 2005
_chemical_formula_moiety 'C18 H23 B1 Cl2 F3 N6 Nb1 O0.33'
_chemical_formula_sum 'C18 H23 B Cl2 F3 N6 Nb O0.33'
_chemical_formula_weight 561.04
_space_group_IT_number 2
_symmetry_cell_setting triclinic
_symmetry_space_group_name_Hall '-P 1'
_symmetry_space_group_name_H-M 'P -1'
_cell_angle_alpha 72.442(5)
_cell_angle_beta 71.083(5)
_cell_angle_gamma 70.172(5)
_cell_formula_units_Z 6
_cell_length_a 13.909(5)
_cell_length_b 16.844(5)
_cell_length_c 17.769(5)
_cell_measurement_temperature 180
_cell_volume 3617.7(20)
_diffrn_ambient_temperature 180
_exptl_crystal_density_diffrn 1.545
_cod_depositor_comments
;
The following automatic conversions were performed:
'_symmetry_cell_setting' value 'Triclinic' changed to 'triclinic'
according to '/home/saulius/struct/CIF-dictionaries/cif_core.dic'
dictionary named 'cif_core.dic' version 2.4.1 from 2010-06-29.

Automatic conversion script
Id: cif_fix_enum 1527 2010-12-29 10:47:43Z saulius 
;
_cod_original_formula_sum 'C18 H23 B1 Cl2 F3 N6 Nb1 O0.33'
_cod_database_code 4061616

loop_
_symmetry_equiv_pos_as_xyz
x,y,z
-x,-y,-z

loop_
_atom_site_label
_atom_site_type_symbol
_atom_site_fract_x
_atom_site_fract_y
_atom_site_fract_z
_atom_site_U_iso_or_equiv
_atom_site_occupancy
_atom_site_adp_type
_atom_site_refinement_flags_posn
_atom_site_refinement_flags_adp
_atom_site_refinement_flags_occupancy
_atom_site_disorder_assembly
_atom_site_disorder_group
_atom_site_attached_hydrogens
Nb1 Nb 0.08909(4) 0.76829(3) 0.13876(3) 0.0236 1.0000 Uani . . . . . .
Nb101 Nb 0.41854(5) 0.75973(3) 0.47945(3) 0.0363 1.0000 Uani . . . . . .
Nb201 Nb 0.73964(4) 0.59798(3) 0.93014(3) 0.0262 1.0000 Uani . . . . . .
Cl1 Cl 0.19505(12) 0.86171(9) 0.11791(8) 0.0380 1.0000 Uani . . . . . .
Cl2 Cl -0.07601(12) 0.86360(9) 0.11948(8) 0.0380 1.0000 Uani . . . . . .
Cl101 Cl 0.50684(15) 0.70708(11) 0.58721(10) 0.0521 1.0000 Uani . . . . . .
Cl102 Cl 0.49036(17) 0.65072(12) 0.40289(11) 0.0613 1.0000 Uani . . . . . .
Cl201 Cl 0.62239(12) 0.50959(9) 0.97883(9) 0.0403 1.0000 Uani . . . . . .
Cl202 Cl 0.88842(12) 0.50332(9) 0.97716(9) 0.0407 1.0000 Uani . . . . . .
B1 B 0.0678(5) 0.6359(4) 0.3230(3) 0.0288 1.0000 Uani . . . . . .
B101 B 0.4481(6) 0.9530(4) 0.3660(4) 0.0347 1.0000 Uani . . . . . .
B201 B 0.6447(5) 0.7817(4) 0.9980(4) 0.0302 1.0000 Uani . . . . . .
N1 N 0.2119(3) 0.6657(3) 0.1965(2) 0.0251 1.0000 Uani . . . . . .
N2 N 0.1843(3) 0.6213(3) 0.2769(2) 0.0253 1.0000 Uani . . . . . .
N3 N 0.0003(3) 0.6673(3) 0.1978(2) 0.0272 1.0000 Uani . . . . . .
N4 N 0.0072(3) 0.6175(3) 0.2752(2) 0.0249 1.0000 Uani . . . . . .
N5 N 0.0254(4) 0.7972(3) 0.2668(2) 0.0273 1.0000 Uani . . . . . .
N6 N 0.0212(4) 0.7296(3) 0.3341(2) 0.0286 1.0000 Uani . . . . . .
N101 N 0.3722(4) 0.8871(3) 0.5130(3) 0.0344 1.0000 Uani . . . . . .
N102 N 0.3986(4) 0.9578(3) 0.4562(3) 0.0332 1.0000 Uani . . . . . .
N103 N 0.3564(4) 0.8450(3) 0.3714(3) 0.0386 1.0000 Uani . . . . . .
N104 N 0.3755(4) 0.9256(3) 0.3367(3) 0.0355 1.0000 Uani . . . . . .
N105 N 0.5665(4) 0.8037(3) 0.4041(3) 0.0349 1.0000 Uani . . . . . .
N106 N 0.5558(4) 0.8858(3) 0.3567(3) 0.0338 1.0000 Uani . . . . . .
N201 N 0.5998(4) 0.7091(3) 0.9126(3) 0.0318 1.0000 Uani . . . . . .
N202 N 0.5742(3) 0.7783(3) 0.9484(2) 0.0260 1.0000 Uani . . . . . .
N203 N 0.8125(4) 0.7044(3) 0.9106(3) 0.0306 1.0000 Uani . . . . . .
N204 N 0.7578(3) 0.7747(3) 0.9451(2) 0.0277 1.0000 Uani . . . . . .
N205 N 0.6790(4) 0.6220(3) 1.0604(3) 0.0309 1.0000 Uani . . . . . .
N206 N 0.6450(3) 0.7047(3) 1.0717(3) 0.0286 1.0000 Uani . . . . . .
C1 C 0.1534(4) 0.7010(4) 0.0438(3) 0.0323 1.0000 Uani . . . . . .
C2 C 0.1341(4) 0.7839(4) 0.0131(3) 0.0298 1.0000 Uani . . . . . .
C3 C 0.1399(5) 0.8455(4) -0.0663(3) 0.0390 1.0000 Uani . . . . . .
C11 C 0.3807(5) 0.6703(4) 0.0880(4) 0.0437 1.0000 Uani . . . . . .
C12 C 0.3174(4) 0.6374(4) 0.1710(3) 0.0314 1.0000 Uani . . . . . .
C13 C 0.3569(5) 0.5765(4) 0.2335(4) 0.0372 1.0000 Uani . . . . . .
C14 C 0.2718(5) 0.5675(4) 0.2988(3) 0.0350 1.0000 Uani . . . . . .
C15 C 0.2708(6) 0.5116(4) 0.3824(4) 0.0475 1.0000 Uani . . . . . .
C21 C -0.0883(5) 0.6746(4) 0.0933(4) 0.0421 1.0000 Uani . . . . . .
C22 C -0.0585(4) 0.6369(3) 0.1721(3) 0.0305 1.0000 Uani . . . . . .
C23 C -0.0888(4) 0.5688(4) 0.2317(4) 0.0361 1.0000 Uani . . . . . .
C24 C -0.0460(4) 0.5581(3) 0.2948(3) 0.0308 1.0000 Uani . . . . . .
C25 C -0.0503(6) 0.4920(4) 0.3735(4) 0.0477 1.0000 Uani . . . . . .
C31 C -0.0297(6) 0.9587(4) 0.2427(4) 0.0460 1.0000 Uani . . . . . .
C32 C -0.0178(5) 0.8704(4) 0.2955(3) 0.0351 1.0000 Uani . . . . . .
C33 C -0.0468(5) 0.8493(4) 0.3797(3) 0.0420 1.0000 Uani . . . . . .
C34 C -0.0227(5) 0.7608(4) 0.4028(3) 0.0386 1.0000 Uani . . . . . .
C35 C -0.0369(7) 0.7044(5) 0.4862(4) 0.0599 1.0000 Uani . . . . . .
C101 C 0.2532(7) 0.7639(4) 0.5332(4) 0.0613 1.0000 Uani D . . . . .
C102 C 0.3168(6) 0.6857(4) 0.5531(4) 0.0581 1.0000 Uani D . . . . .
C103 C 0.3055(8) 0.5989(5) 0.6005(5) 0.0670 1.0000 Uani D . . . . .
C111 C 0.2789(7) 0.8553(5) 0.6606(4) 0.0631 1.0000 Uani . . . . . .
C112 C 0.3190(5) 0.9138(4) 0.5837(4) 0.0401 1.0000 Uani . . . . . .
C113 C 0.3119(5) 1.0007(4) 0.5709(4) 0.0445 1.0000 Uani . . . . . .
C114 C 0.3629(5) 1.0264(4) 0.4910(4) 0.0351 1.0000 Uani . . . . . .
C115 C 0.3784(6) 1.1135(4) 0.4467(5) 0.0546 1.0000 Uani . . . . . .
C121 C 0.2548(7) 0.7606(5) 0.3477(6) 0.0675 1.0000 Uani . . . . . .
C122 C 0.2933(5) 0.8383(4) 0.3307(4) 0.0451 1.0000 Uani . . . . . .
C123 C 0.2740(6) 0.9117(5) 0.2727(4) 0.0544 1.0000 Uani . . . . . .
C124 C 0.3245(5) 0.9662(4) 0.2770(4) 0.0455 1.0000 Uani . . . . . .
C125 C 0.3304(7) 1.0547(5) 0.2278(5) 0.0668 1.0000 Uani . . . . . .
C131 C 0.7148(6) 0.6700(5) 0.4216(5) 0.0632 1.0000 Uani . . . . . .
C132 C 0.6702(5) 0.7601(4) 0.3823(4) 0.0428 1.0000 Uani . . . . . .
C133 C 0.7221(5) 0.8154(5) 0.3212(4) 0.0474 1.0000 Uani . . . . . .
C134 C 0.6494(5) 0.8925(4) 0.3054(3) 0.0373 1.0000 Uani . . . . . .
C135 C 0.6625(6) 0.9736(5) 0.2421(4) 0.0542 1.0000 Uani . . . . . .
C201 C 0.8005(5) 0.5352(4) 0.8335(3) 0.0368 1.0000 Uani . . . . . .
C202 C 0.7808(5) 0.6174(4) 0.8026(3) 0.0345 1.0000 Uani . . . . . .
C203 C 0.7862(6) 0.6762(5) 0.7242(4) 0.0524 1.0000 Uani . . . . . .
C211 C 0.5180(6) 0.6628(5) 0.8311(5) 0.0574 1.0000 Uani . . . . . .
C212 C 0.5233(5) 0.7256(4) 0.8740(4) 0.0369 1.0000 Uani . . . . . .
C213 C 0.4516(5) 0.8035(4) 0.8845(4) 0.0407 1.0000 Uani . . . . . .
C214 C 0.4841(4) 0.8352(4) 0.9321(3) 0.0319 1.0000 Uani . . . . . .
C215 C 0.4335(5) 0.9156(4) 0.9641(4) 0.0440 1.0000 Uani . . . . . .
C221 C 0.9977(5) 0.6501(5) 0.8295(4) 0.0522 1.0000 Uani . . . . . .
C222 C 0.9094(4) 0.7149(4) 0.8707(3) 0.0343 1.0000 Uani . . . . . .
C223 C 0.9139(5) 0.7936(4) 0.8773(4) 0.0381 1.0000 Uani . . . . . .
C224 C 0.8181(5) 0.8286(4) 0.9257(3) 0.0336 1.0000 Uani . . . . . .
C225 C 0.7824(5) 0.9108(4) 0.9545(4) 0.0436 1.0000 Uani . . . . . .
C231 C 0.6964(6) 0.4731(4) 1.1511(4) 0.0499 1.0000 Uani . . . . . .
C232 C 0.6689(5) 0.5696(4) 1.1357(3) 0.0342 1.0000 Uani . . . . . .
C233 C 0.6290(5) 0.6202(4) 1.1937(3) 0.0389 1.0000 Uani . . . . . .
C234 C 0.6142(5) 0.7040(4) 1.1527(3) 0.0374 1.0000 Uani . . . . . .
C235 C 0.5732(7) 0.7853(5) 1.1850(4) 0.0550 1.0000 Uani . . . . . .
F1 F 0.0456(3) 0.8924(3) -0.0768(2) 0.0630 1.0000 Uani . . . . . .
F2 F 0.1861(5) 0.8054(3) -0.1286(2) 0.0813 1.0000 Uani . . . . . .
F3 F 0.1955(3) 0.8999(3) -0.0764(2) 0.0575 1.0000 Uani . . . . . .
F101 F 0.2961(7) 0.5552(4) 0.5534(4) 0.1161 1.0000 Uani . . . . . .
F102 F 0.2227(5) 0.6034(4) 0.6626(3) 0.1081 1.0000 Uani . . . . . .
F103 F 0.3899(6) 0.5482(4) 0.6294(4) 0.1067 1.0000 Uani . . . . . .
F201 F 0.8806(5) 0.6918(4) 0.6906(3) 0.0959 1.0000 Uani . . . . . .
F202 F 0.7184(6) 0.7530(3) 0.7258(3) 0.1150 1.0000 Uani . . . . . .
F203 F 0.7712(5) 0.6470(4) 0.6686(3) 0.0929 1.0000 Uani . . . . . .
O1 O 0.1420(16) 0.0462(13) 0.4341(12) 0.133(6) 0.5000 Uiso . . . . . .
O2 O 0.0200(16) 0.1319(13) 0.3513(12) 0.131(6) 0.5000 Uiso . . . . . .
H1 H 0.0611 0.5918 0.3832 0.086(3) 1.0000 Uiso . . . . . .
H11 H 0.1801 0.6449 0.0312 0.086(3) 1.0000 Uiso . . . . . .
H101 H 0.4573 1.0168 0.3295 0.086(3) 1.0000 Uiso . . . . . .
H111 H 0.4540 0.6411 0.0834 0.086(3) 1.0000 Uiso . . . . . .
H112 H 0.3705 0.7314 0.0802 0.086(3) 1.0000 Uiso . . . . . .
H113 H 0.3576 0.6601 0.0472 0.086(3) 1.0000 Uiso . . . . . .
H131 H 0.4296 0.5463 0.2319 0.086(3) 1.0000 Uiso . . . . . .
H151 H 0.3409 0.4784 0.3851 0.086(3) 1.0000 Uiso . . . . . .
H152 H 0.2424 0.5478 0.4215 0.086(3) 1.0000 Uiso . . . . . .
H153 H 0.2269 0.4738 0.3940 0.086(3) 1.0000 Uiso . . . . . .
H201 H 0.6138 0.8426 1.0192 0.086(3) 1.0000 Uiso . . . . . .
H211 H -0.1303 0.6426 0.0879 0.086(3) 1.0000 Uiso . . . . . .
H212 H -0.1284 0.7338 0.0918 0.086(3) 1.0000 Uiso . . . . . .
H213 H -0.0258 0.6718 0.0495 0.086(3) 1.0000 Uiso . . . . . .
H231 H -0.1314 0.5356 0.2291 0.086(3) 1.0000 Uiso . . . . . .
H251 H -0.0921 0.4555 0.3761 0.086(3) 1.0000 Uiso . . . . . .
H252 H -0.0817 0.5206 0.4183 0.086(3) 1.0000 Uiso . . . . . .
H253 H 0.0197 0.4575 0.3762 0.086(3) 1.0000 Uiso . . . . . .
H311 H -0.0623 1.0007 0.2762 0.086(3) 1.0000 Uiso . . . . . .
H312 H 0.0387 0.9657 0.2110 0.086(3) 1.0000 Uiso . . . . . .
H313 H -0.0726 0.9667 0.2070 0.086(3) 1.0000 Uiso . . . . . .
H331 H -0.0784 0.8892 0.4154 0.086(3) 1.0000 Uiso . . . . . .
H351 H -0.0695 0.7397 0.5260 0.086(3) 1.0000 Uiso . . . . . .
H352 H 0.0306 0.6684 0.4947 0.086(3) 1.0000 Uiso . . . . . .
H353 H -0.0810 0.6687 0.4917 0.086(3) 1.0000 Uiso . . . . . .
H1011 H 0.1814 0.7989 0.5387 0.086(3) 1.0000 Uiso . . . . . .
H1111 H 0.2437 0.8875 0.7029 0.086(3) 1.0000 Uiso . . . . . .
H1112 H 0.3368 0.8093 0.6762 0.086(3) 1.0000 Uiso . . . . . .
H1113 H 0.2300 0.8318 0.6524 0.086(3) 1.0000 Uiso . . . . . .
H1131 H 0.2775 1.0364 0.6104 0.086(3) 1.0000 Uiso . . . . . .
H1151 H 0.3465 1.1529 0.4828 0.086(3) 1.0000 Uiso . . . . . .
H1152 H 0.4524 1.1096 0.4265 0.086(3) 1.0000 Uiso . . . . . .
H1153 H 0.3460 1.1349 0.4014 0.086(3) 1.0000 Uiso . . . . . .
H1211 H 0.2118 0.7703 0.3114 0.086(3) 1.0000 Uiso . . . . . .
H1212 H 0.2144 0.7504 0.4029 0.086(3) 1.0000 Uiso . . . . . .
H1213 H 0.3143 0.7114 0.3391 0.086(3) 1.0000 Uiso . . . . . .
H1231 H 0.2319 0.9234 0.2352 0.086(3) 1.0000 Uiso . . . . . .
H1251 H 0.2887 1.0725 0.1888 0.086(3) 1.0000 Uiso . . . . . .
H1252 H 0.3026 1.0947 0.2636 0.086(3) 1.0000 Uiso . . . . . .
H1253 H 0.4020 1.0541 0.2003 0.086(3) 1.0000 Uiso . . . . . .
H1311 H 0.7895 0.6513 0.3975 0.086(3) 1.0000 Uiso . . . . . .
H1312 H 0.7045 0.6648 0.4791 0.086(3) 1.0000 Uiso . . . . . .
H1313 H 0.6807 0.6320 0.4151 0.086(3) 1.0000 Uiso . . . . . .
H1331 H 0.7967 0.8017 0.2945 0.086(3) 1.0000 Uiso . . . . . .
H1351 H 0.7349 0.9661 0.2113 0.086(3) 1.0000 Uiso . . . . . .
H1352 H 0.6425 1.0215 0.2681 0.086(3) 1.0000 Uiso . . . . . .
H1353 H 0.6186 0.9869 0.2053 0.086(3) 1.0000 Uiso . . . . . .
H2011 H 0.8269 0.4794 0.8199 0.086(3) 1.0000 Uiso . . . . . .
H2111 H 0.4578 0.6873 0.8081 0.086(3) 1.0000 Uiso . . . . . .
H2112 H 0.5113 0.6098 0.8695 0.086(3) 1.0000 Uiso . . . . . .
H2113 H 0.5810 0.6519 0.7886 0.086(3) 1.0000 Uiso . . . . . .
H2131 H 0.3908 0.8305 0.8625 0.086(3) 1.0000 Uiso . . . . . .
H2151 H 0.3707 0.9465 0.9453 0.086(3) 1.0000 Uiso . . . . . .
H2152 H 0.4816 0.9510 0.9449 0.086(3) 1.0000 Uiso . . . . . .
H2153 H 0.4157 0.9009 1.0225 0.086(3) 1.0000 Uiso . . . . . .
H2211 H 1.0586 0.6721 0.8052 0.086(3) 1.0000 Uiso . . . . . .
H2212 H 1.0143 0.5973 0.8687 0.086(3) 1.0000 Uiso . . . . . .
H2213 H 0.9769 0.6391 0.7878 0.086(3) 1.0000 Uiso . . . . . .
H2231 H 0.9724 0.8188 0.8528 0.086(3) 1.0000 Uiso . . . . . .
H2251 H 0.8378 0.9393 0.9334 0.086(3) 1.0000 Uiso . . . . . .
H2252 H 0.7650 0.8982 1.0129 0.086(3) 1.0000 Uiso . . . . . .
H2253 H 0.7212 0.9476 0.9357 0.086(3) 1.0000 Uiso . . . . . .
H2311 H 0.6829 0.4496 1.2087 0.086(3) 1.0000 Uiso . . . . . .
H2312 H 0.7697 0.4513 1.1263 0.086(3) 1.0000 Uiso . . . . . .
H2313 H 0.6542 0.4565 1.1282 0.086(3) 1.0000 Uiso . . . . . .
H2331 H 0.6147 0.5997 1.2517 0.086(3) 1.0000 Uiso . . . . . .
H2351 H 0.5561 0.7705 1.2435 0.086(3) 1.0000 Uiso . . . . . .
H2352 H 0.6263 0.8161 1.1654 0.086(3) 1.0000 Uiso . . . . . .
H2353 H 0.5112 0.8209 1.1669 0.086(3) 1.0000 Uiso . . . . . .

loop_
_atom_site_aniso_label
_atom_site_aniso_U_11
_atom_site_aniso_U_22
_atom_site_aniso_U_33
_atom_site_aniso_U_23
_atom_site_aniso_U_13
_atom_site_aniso_U_12
Nb1 0.0291(3) 0.0199(2) 0.0203(2) -0.00227(16) -0.00671(18) -0.0058(2)
Nb101 0.0454(3) 0.0289(3) 0.0335(3) -0.0072(2) -0.0055(2) -0.0123(3)
Nb201 0.0262(3) 0.0241(3) 0.0297(2) -0.01032(18) -0.00719(19) -0.0044(2)
Cl1 0.0496(9) 0.0324(7) 0.0373(7) -0.0056(5) -0.0092(6) -0.0208(7)
Cl2 0.0381(8) 0.0328(7) 0.0359(7) -0.0061(5) -0.0136(6) 0.0025(6)
Cl101 0.0609(10) 0.0475(9) 0.0441(8) -0.0028(7) -0.0186(7) -0.0108(8)
Cl102 0.0772(12) 0.0471(10) 0.0572(10) -0.0246(8) -0.0004(9) -0.0173(9)
Cl201 0.0372(8) 0.0386(8) 0.0504(8) -0.0140(6) -0.0062(6) -0.0171(7)
Cl202 0.0336(7) 0.0378(8) 0.0513(8) -0.0147(6) -0.0176(6) 0.0009(7)
B1 0.031(3) 0.024(3) 0.026(3) -0.002(2) -0.004(2) -0.006(3)
B101 0.046(4) 0.026(3) 0.034(3) -0.002(2) -0.016(3) -0.010(3)
B201 0.034(3) 0.025(3) 0.031(3) -0.011(2) -0.010(3) -0.002(3)
N1 0.028(2) 0.021(2) 0.023(2) -0.0001(16) -0.0057(17) -0.007(2)
N2 0.029(2) 0.020(2) 0.022(2) 0.0010(15) -0.0112(17) -0.002(2)
N3 0.027(2) 0.027(2) 0.023(2) -0.0035(17) -0.0032(17) -0.008(2)
N4 0.025(2) 0.019(2) 0.024(2) 0.0017(16) -0.0037(16) -0.0050(19)
N5 0.035(2) 0.023(2) 0.020(2) -0.0033(16) -0.0077(18) -0.003(2)
N6 0.033(2) 0.027(2) 0.019(2) -0.0052(16) -0.0027(17) -0.003(2)
N101 0.040(3) 0.030(3) 0.035(2) -0.0105(19) -0.011(2) -0.007(2)
N102 0.040(3) 0.027(2) 0.035(2) -0.0089(19) -0.011(2) -0.009(2)
N103 0.048(3) 0.037(3) 0.043(3) -0.013(2) -0.016(2) -0.018(3)
N104 0.048(3) 0.027(2) 0.034(2) -0.0030(18) -0.018(2) -0.011(2)
N105 0.050(3) 0.027(2) 0.026(2) -0.0021(18) -0.009(2) -0.012(2)
N106 0.042(3) 0.033(3) 0.031(2) -0.0052(19) -0.011(2) -0.015(2)
N201 0.036(3) 0.030(2) 0.032(2) -0.0116(19) -0.0127(19) -0.003(2)
N202 0.024(2) 0.024(2) 0.027(2) -0.0104(17) -0.0030(17) -0.002(2)
N203 0.034(3) 0.023(2) 0.033(2) -0.0087(18) -0.0037(19) -0.008(2)
N204 0.032(2) 0.023(2) 0.030(2) -0.0072(17) -0.0077(18) -0.009(2)
N205 0.035(3) 0.034(3) 0.027(2) -0.0124(19) -0.0073(19) -0.010(2)
N206 0.030(2) 0.028(2) 0.028(2) -0.0127(18) -0.0033(18) -0.007(2)
C1 0.036(3) 0.042(3) 0.021(2) -0.008(2) -0.006(2) -0.013(3)
C2 0.033(3) 0.034(3) 0.022(2) -0.004(2) -0.006(2) -0.012(3)
C3 0.037(3) 0.049(4) 0.027(3) -0.003(2) -0.009(2) -0.011(3)
C11 0.040(3) 0.045(4) 0.039(3) -0.010(3) 0.005(3) -0.016(3)
C12 0.031(3) 0.030(3) 0.037(3) -0.013(2) -0.009(2) -0.007(3)
C13 0.030(3) 0.028(3) 0.049(3) -0.007(2) -0.015(3) 0.001(3)
C14 0.040(3) 0.028(3) 0.040(3) -0.005(2) -0.021(3) -0.004(3)
C15 0.054(4) 0.040(4) 0.042(3) 0.000(3) -0.028(3) 0.004(3)
C21 0.041(3) 0.045(4) 0.046(3) -0.013(3) -0.018(3) -0.009(3)
C22 0.026(3) 0.028(3) 0.039(3) -0.007(2) -0.013(2) -0.006(3)
C23 0.027(3) 0.027(3) 0.049(3) -0.006(2) -0.004(2) -0.007(3)
C24 0.030(3) 0.027(3) 0.034(3) -0.001(2) -0.010(2) -0.008(3)
C25 0.056(4) 0.034(3) 0.050(4) 0.013(3) -0.020(3) -0.020(3)
C31 0.062(4) 0.028(3) 0.043(3) -0.014(3) -0.016(3) 0.002(3)
C32 0.045(3) 0.024(3) 0.036(3) -0.012(2) -0.013(3) 0.000(3)
C33 0.056(4) 0.033(3) 0.030(3) -0.017(2) -0.004(3) -0.001(3)
C34 0.049(4) 0.035(3) 0.028(3) -0.011(2) -0.010(2) -0.003(3)
C35 0.087(6) 0.049(4) 0.026(3) -0.006(3) -0.003(3) -0.010(4)
C101 0.102(6) 0.049(4) 0.042(4) -0.008(3) -0.002(4) -0.047(5)
C102 0.067(5) 0.066(5) 0.045(4) -0.018(3) 0.000(3) -0.031(4)
C103 0.078(6) 0.062(5) 0.065(5) -0.007(4) -0.016(4) -0.032(5)
C111 0.079(5) 0.061(5) 0.038(4) -0.017(3) 0.003(3) -0.017(4)
C112 0.043(3) 0.037(3) 0.038(3) -0.021(3) -0.009(3) 0.003(3)
C113 0.043(4) 0.046(4) 0.048(4) -0.023(3) -0.018(3) 0.002(3)
C114 0.041(3) 0.027(3) 0.046(3) -0.017(2) -0.023(3) 0.001(3)
C115 0.066(5) 0.037(4) 0.065(4) -0.017(3) -0.031(4) 0.000(4)
C121 0.073(5) 0.064(5) 0.090(6) -0.027(4) -0.035(4) -0.026(5)
C122 0.050(4) 0.046(4) 0.052(4) -0.018(3) -0.021(3) -0.013(3)
C123 0.061(4) 0.060(5) 0.060(4) -0.022(3) -0.029(3) -0.018(4)
C124 0.051(4) 0.045(4) 0.045(3) -0.008(3) -0.027(3) -0.008(3)
C125 0.086(6) 0.066(5) 0.059(4) 0.007(4) -0.047(4) -0.024(5)
C131 0.054(4) 0.048(4) 0.063(5) -0.006(3) -0.012(4) 0.007(4)
C132 0.038(3) 0.040(4) 0.040(3) -0.012(3) -0.007(3) 0.003(3)
C133 0.045(4) 0.056(4) 0.039(3) -0.013(3) -0.005(3) -0.013(4)
C134 0.042(3) 0.043(4) 0.030(3) -0.010(2) -0.011(2) -0.013(3)
C135 0.063(5) 0.058(4) 0.042(3) 0.000(3) -0.008(3) -0.033(4)
C201 0.039(3) 0.030(3) 0.040(3) -0.014(2) -0.006(3) -0.006(3)
C202 0.037(3) 0.037(3) 0.033(3) -0.013(2) -0.007(2) -0.011(3)
C203 0.068(5) 0.048(4) 0.037(3) -0.016(3) -0.002(3) -0.017(4)
C211 0.060(5) 0.060(5) 0.067(5) -0.026(4) -0.028(4) -0.011(4)
C212 0.033(3) 0.038(3) 0.044(3) -0.013(2) -0.018(3) -0.003(3)
C213 0.039(3) 0.037(3) 0.041(3) 0.001(2) -0.016(3) -0.007(3)
C214 0.028(3) 0.031(3) 0.030(3) -0.006(2) -0.004(2) -0.004(3)
C215 0.036(3) 0.034(3) 0.051(4) -0.013(3) -0.009(3) 0.005(3)
C221 0.034(3) 0.055(4) 0.062(4) -0.025(3) 0.005(3) -0.010(3)
C222 0.032(3) 0.041(3) 0.035(3) -0.014(2) -0.003(2) -0.017(3)
C223 0.039(3) 0.036(3) 0.043(3) -0.003(2) -0.012(3) -0.017(3)
C224 0.035(3) 0.030(3) 0.037(3) -0.005(2) -0.011(2) -0.012(3)
C225 0.054(4) 0.034(3) 0.053(4) -0.014(3) -0.019(3) -0.016(3)
C231 0.065(5) 0.035(3) 0.043(4) -0.006(3) -0.015(3) -0.007(3)
C232 0.034(3) 0.032(3) 0.033(3) -0.003(2) -0.011(2) -0.006(3)
C233 0.046(3) 0.051(4) 0.022(3) -0.009(2) -0.004(2) -0.018(3)
C234 0.039(3) 0.044(3) 0.030(3) -0.014(2) -0.001(2) -0.012(3)
C235 0.085(5) 0.045(4) 0.034(3) -0.020(3) -0.011(3) -0.009(4)
F1 0.054(2) 0.079(3) 0.047(2) 0.021(2) -0.0260(18) -0.024(2)
F2 0.131(4) 0.076(3) 0.0257(19) -0.0048(19) -0.007(2) -0.030(3)
F3 0.063(3) 0.060(2) 0.049(2) 0.0189(18) -0.0178(18) -0.039(2)
F101 0.200(7) 0.093(4) 0.087(4) -0.016(3) -0.019(4) -0.096(5)
F102 0.119(5) 0.107(5) 0.077(3) -0.004(3) 0.020(3) -0.059(4)
F103 0.137(6) 0.069(4) 0.110(5) 0.015(3) -0.035(4) -0.048(4)
F201 0.111(4) 0.128(5) 0.050(3) 0.013(3) -0.012(3) -0.069(4)
F202 0.182(7) 0.049(3) 0.050(3) 0.003(2) -0.012(3) 0.019(4)
F203 0.164(6) 0.097(4) 0.046(2) -0.007(2) -0.045(3) -0.058(4)

loop_
_geom_bond_atom_site_label_1
_geom_bond_site_symmetry_1
_geom_bond_atom_site_label_2
_geom_bond_site_symmetry_2
_geom_bond_distance
_geom_bond_publ_flag
Nb1 . Cl1 . 2.3775(15) yes
Nb1 . Cl2 . 2.3760(16) yes
Nb1 . N1 . 2.241(4) yes
Nb1 . N3 . 2.243(4) yes
Nb1 . N5 . 2.295(4) yes
Nb1 . C1 . 2.101(5) yes
Nb1 . C2 . 2.073(5) yes
Nb101 . Cl101 . 2.3922(18) yes
Nb101 . Cl102 . 2.3668(18) yes
Nb101 . N101 . 2.227(5) yes
Nb101 . N103 . 2.250(5) yes
Nb101 . N105 . 2.285(5) yes
Nb101 . C101 . 2.171(8) yes
Nb101 . C102 . 2.068(6) yes
Nb201 . Cl201 . 2.3621(15) yes
Nb201 . Cl202 . 2.3668(16) yes
Nb201 . N201 . 2.226(5) yes
Nb201 . N203 . 2.233(4) yes
Nb201 . N205 . 2.302(4) yes
Nb201 . C201 . 2.081(6) yes
Nb201 . C202 . 2.100(5) yes
B1 . N2 . 1.532(7) yes
B1 . N4 . 1.525(8) yes
B1 . N6 . 1.537(7) yes
B1 . H1 . 1.099 no
B101 . N102 . 1.541(8) yes
B101 . N104 . 1.519(8) yes
B101 . N106 . 1.534(9) yes
B101 . H101 . 1.100 no
B201 . N202 . 1.540(7) yes
B201 . N204 . 1.535(8) yes
B201 . N206 . 1.541(8) yes
B201 . H201 . 1.098 no
N1 . N2 . 1.394(5) yes
N1 . C12 . 1.346(7) yes
N2 . C14 . 1.341(7) yes
N3 . N4 . 1.393(6) yes
N3 . C22 . 1.344(7) yes
N4 . C24 . 1.340(7) yes
N5 . N6 . 1.381(6) yes
N5 . C32 . 1.349(7) yes
N6 . C34 . 1.351(7) yes
N101 . N102 . 1.378(6) yes
N101 . C112 . 1.357(7) yes
N102 . C114 . 1.344(7) yes
N103 . N104 . 1.389(6) yes
N103 . C122 . 1.355(8) yes
N104 . C124 . 1.347(8) yes
N105 . N106 . 1.373(6) yes
N105 . C132 . 1.365(8) yes
N106 . C134 . 1.344(8) yes
N201 . N202 . 1.382(6) yes
N201 . C212 . 1.355(7) yes
N202 . C214 . 1.351(7) yes
N203 . N204 . 1.371(6) yes
N203 . C222 . 1.349(7) yes
N204 . C224 . 1.337(7) yes
N205 . N206 . 1.365(6) yes
N205 . C232 . 1.356(7) yes
N206 . C234 . 1.359(7) yes
C1 . C2 . 1.303(8) yes
C1 . H11 . 0.958 no
C2 . C3 . 1.475(7) yes
C3 . F1 . 1.321(8) yes
C3 . F2 . 1.337(7) yes
C3 . F3 . 1.329(7) yes
C11 . C12 . 1.503(8) yes
C11 . H111 . 0.958 no
C11 . H112 . 0.962 no
C11 . H113 . 0.959 no
C12 . C13 . 1.383(8) yes
C13 . C14 . 1.377(8) yes
C13 . H131 . 0.961 no
C14 . C15 . 1.498(8) yes
C15 . H151 . 0.954 no
C15 . H152 . 0.962 no
C15 . H153 . 0.961 no
C21 . C22 . 1.483(8) yes
C21 . H211 . 0.960 no
C21 . H212 . 0.959 no
C21 . H213 . 0.959 no
C22 . C23 . 1.386(8) yes
C23 . C24 . 1.373(8) yes
C23 . H231 . 0.960 no
C24 . C25 . 1.501(8) yes
C25 . H251 . 0.961 no
C25 . H252 . 0.960 no
C25 . H253 . 0.958 no
C31 . C32 . 1.486(8) yes
C31 . H311 . 0.960 no
C31 . H312 . 0.962 no
C31 . H313 . 0.958 no
C32 . C33 . 1.383(8) yes
C33 . C34 . 1.374(8) yes
C33 . H331 . 0.960 no
C34 . C35 . 1.491(8) yes
C35 . H351 . 0.960 no
C35 . H352 . 0.960 no
C35 . H353 . 0.961 no
C101 . C102 . 1.331(8) yes
C101 . H1011 . 0.962 no
C102 . C103 . 1.484(7) yes
C103 . F101 . 1.329(10) yes
C103 . F102 . 1.310(10) yes
C103 . F103 . 1.349(11) yes
C111 . C112 . 1.488(9) yes
C111 . H1111 . 0.962 no
C111 . H1112 . 0.959 no
C111 . H1113 . 0.959 no
C112 . C113 . 1.386(9) yes
C113 . C114 . 1.375(9) yes
C113 . H1131 . 0.961 no
C114 . C115 . 1.493(9) yes
C115 . H1151 . 0.960 no
C115 . H1152 . 0.960 no
C115 . H1153 . 0.964 no
C121 . C122 . 1.490(10) yes
C121 . H1211 . 0.959 no
C121 . H1212 . 0.957 no
C121 . H1213 . 0.961 no
C122 . C123 . 1.359(10) yes
C123 . C124 . 1.363(9) yes
C123 . H1231 . 0.959 no
C124 . C125 . 1.498(10) yes
C125 . H1251 . 0.962 no
C125 . H1252 . 0.964 no
C125 . H1253 . 0.954 no
C131 . C132 . 1.475(10) yes
C131 . H1311 . 0.965 no
C131 . H1312 . 0.966 no
C131 . H1313 . 0.968 no
C132 . C133 . 1.379(9) yes
C133 . C134 . 1.364(10) yes
C133 . H1331 . 0.970 no
C134 . C135 . 1.508(9) yes
C135 . H1351 . 0.963 no
C135 . H1352 . 0.965 no
C135 . H1353 . 0.964 no
C201 . C202 . 1.295(8) yes
C201 . H2011 . 0.960 no
C202 . C203 . 1.441(9) yes
C203 . F201 . 1.334(9) yes
C203 . F202 . 1.318(9) yes
C203 . F203 . 1.326(8) yes
C211 . C212 . 1.511(9) yes
C211 . H2111 . 0.961 no
C211 . H2112 . 0.959 no
C211 . H2113 . 0.958 no
C212 . C213 . 1.374(9) yes
C213 . C214 . 1.374(8) yes
C213 . H2131 . 0.959 no
C214 . C215 . 1.488(8) yes
C215 . H2151 . 0.960 no
C215 . H2152 . 0.959 no
C215 . H2153 . 0.958 no
C221 . C222 . 1.491(9) yes
C221 . H2211 . 0.960 no
C221 . H2212 . 0.959 no
C221 . H2213 . 0.962 no
C222 . C223 . 1.390(8) yes
C223 . C224 . 1.376(8) yes
C223 . H2231 . 0.961 no
C224 . C225 . 1.490(8) yes
C225 . H2251 . 0.959 no
C225 . H2252 . 0.960 no
C225 . H2253 . 0.961 no
C231 . C232 . 1.498(9) yes
C231 . H2311 . 0.960 no
C231 . H2312 . 0.959 no
C231 . H2313 . 0.961 no
C232 . C233 . 1.390(8) yes
C233 . C234 . 1.358(9) yes
C233 . H2331 . 0.960 no
C234 . C235 . 1.504(8) yes
C235 . H2351 . 0.961 no
C235 . H2352 . 0.959 no
C235 . H2353 . 0.959 no
